data_1565494
loop_
_publ_author_name
'Hu, Dong-Cheng'
'Wu, Ya-Jun'
'Sun, Jing'
'Shang, Ke-Xia'
'Yao, Xiao-Qiang'
'Yang, Yun-Xia'
'Liu, Jia-Cheng'

_publ_section_title
;
 Five coordination polymers based on two asymmetric Semi-rigid carboxylate
 organic ligands and N-donor 4, 4&#x2032;-di (1H-imidazol-1-yl)-1,
 1&#x2032;-biphenyl ligand: Solvent-induced synthesis, crystal structures,
 magnetic and dye absorption properties
;
_journal_name_full 'Inorganica Chimica Acta'
_journal_page_first 119356
_journal_paper_doi 10.1016/j.ica.2019.119356
_journal_volume 502
_journal_year 2020
_chemical_formula_moiety 'C86 H64 Co3 N12 O18'
_chemical_formula_sum 'C86 H64 Co3 N12 O18'
_chemical_formula_weight 1730.28
_space_group_crystal_system monoclinic
_space_group_IT_number 15
_space_group_name_Hall '-C 2yc'
_space_group_name_H-M_alt 'C 1 2/c 1'
_atom_sites_solution_hydrogens mixed
_audit_creation_method SHELXL-2014/7
_cell_angle_alpha 90
_cell_angle_beta 118.732(2)
_cell_angle_gamma 90
_cell_formula_units_Z 4
_cell_length_a 35.992(6)
_cell_length_b 10.2729(17)
_cell_length_c 23.541(4)
_cell_measurement_reflns_used 3478
_cell_measurement_temperature 296(2)
_cell_measurement_theta_max 23.60
_cell_measurement_theta_min 2.44
_cell_volume 7632(2)
_computing_cell_refinement 'Bruker SAINT'
_computing_data_collection 'Bruker APEX2'
_computing_data_reduction 'Bruker SAINT'
_computing_structure_refinement 'SHELXL-2014/7 (Sheldrick, 2014)'
_computing_structure_solution 'SHELXL-2014/7 (Sheldrick, 2014)'
_diffrn_ambient_temperature 296(2)
_diffrn_measured_fraction_theta_full 0.987
_diffrn_measured_fraction_theta_max 0.987
_diffrn_measurement_device_type 'Bruker APEX-II CCD'
_diffrn_measurement_method '\f and \w scans'
_diffrn_radiation_type MoK\a
_diffrn_radiation_wavelength 0.71073
_diffrn_reflns_av_R_equivalents 0.0652
_diffrn_reflns_av_unetI/netI 0.0752
_diffrn_reflns_Laue_measured_fraction_full 0.987
_diffrn_reflns_Laue_measured_fraction_max 0.987
_diffrn_reflns_limit_h_max 42
_diffrn_reflns_limit_h_min -42
_diffrn_reflns_limit_k_max 12
_diffrn_reflns_limit_k_min -11
_diffrn_reflns_limit_l_max 26
_diffrn_reflns_limit_l_min -28
_diffrn_reflns_number 20509
_diffrn_reflns_point_group_measured_fraction_full 0.987
_diffrn_reflns_point_group_measured_fraction_max 0.987
_diffrn_reflns_theta_full 25.010
_diffrn_reflns_theta_max 25.010
_diffrn_reflns_theta_min 1.290
_exptl_absorpt_coefficient_mu 0.727
_exptl_absorpt_correction_T_max 0.8564
_exptl_absorpt_correction_T_min 0.8223
_exptl_absorpt_correction_type multi-scan
_exptl_absorpt_process_details sadabs
_exptl_crystal_colour purple
_exptl_crystal_density_diffrn 1.506
_exptl_crystal_description block
_exptl_crystal_F_000 3556
_exptl_crystal_size_max 0.280
_exptl_crystal_size_mid 0.250
_exptl_crystal_size_min 0.220
_refine_diff_density_max 0.849
_refine_diff_density_min -0.388
_refine_diff_density_rms 0.096
_refine_ls_extinction_coef .
_refine_ls_extinction_method none
_refine_ls_goodness_of_fit_ref 1.063
_refine_ls_hydrogen_treatment constr
_refine_ls_matrix_type full
_refine_ls_number_parameters 559
_refine_ls_number_reflns 6645
_refine_ls_number_restraints 24
_refine_ls_restrained_S_all 1.062
_refine_ls_R_factor_all 0.0850
_refine_ls_R_factor_gt 0.0595
_refine_ls_shift/su_max 0.000
_refine_ls_shift/su_mean 0.000
_refine_ls_structure_factor_coef Fsqd
_refine_ls_weighting_details 'w=1/[\s^2^(Fo^2^)+(0.0710P)^2^+26.2993P] where P=(Fo^2^+2Fc^2^)/3'
_refine_ls_weighting_scheme calc
_refine_ls_wR_factor_gt 0.1504
_refine_ls_wR_factor_ref 0.1631
_reflns_Friedel_coverage 0.000
_reflns_Friedel_fraction_full .
_reflns_Friedel_fraction_max .
_reflns_number_gt 4809
_reflns_number_total 6645
_reflns_threshold_expression 'I > 2\s(I)'
_cod_data_source_file ICA-2020-502-119356.cif
_cod_data_source_block 3
_cod_original_cell_volume 7633(2)
_cod_original_sg_symbol_H-M 'C 2/c'
_cod_database_code 1565494
_shelx_shelxl_version_number 2014/7
_shelx_space_group_comment
;
The symmetry employed for this shelxl refinement is uniquely defined
by the following loop, which should always be used as a source of
symmetry information in preference to the above space-group names.
They are only intended as comments.
;
_shelx_estimated_absorpt_t_min 0.822
_shelx_estimated_absorpt_t_max 0.856

loop_
_space_group_symop_operation_xyz
'x, y, z'
'-x, y, -z+1/2'
'x+1/2, y+1/2, z'
'-x+1/2, y+1/2, -z+1/2'
'-x, -y, -z'
'x, -y, z-1/2'
'-x+1/2, -y+1/2, -z'
'x+1/2, -y+1/2, z-1/2'

loop_
_atom_site_label
_atom_site_type_symbol
_atom_site_fract_x
_atom_site_fract_y
_atom_site_fract_z
_atom_site_U_iso_or_equiv
_atom_site_adp_type
_atom_site_occupancy
_atom_site_site_symmetry_order
_atom_site_calc_flag
_atom_site_refinement_flags_posn
_atom_site_refinement_flags_adp
_atom_site_refinement_flags_occupancy
_atom_site_disorder_assembly
_atom_site_disorder_group
C1 C 0.03359(15) 0.7131(5) 0.2110(2) 0.0262(11) Uani 1 1 d . . . . .
C2 C 0.04510(15) 0.8257(5) 0.1827(2) 0.0268(11) Uani 1 1 d . . . . .
C3 C 0.06235(15) 0.9369(5) 0.2192(2) 0.0262(11) Uani 1 1 d . . . . .
H3 H 0.0658 0.9421 0.2609 0.031 Uiso 1 1 calc R U . . .
C4 C 0.07462(15) 1.0412(5) 0.1940(2) 0.0275(11) Uani 1 1 d . . . . .
H4 H 0.0864 1.1155 0.2188 0.033 Uiso 1 1 calc R U . . .
C5 C 0.06892(14) 1.0325(5) 0.1317(2) 0.0234(10) Uani 1 1 d . . . . .
C6 C 0.05021(14) 0.9222(5) 0.0936(2) 0.0239(10) Uani 1 1 d . . . . .
C7 C 0.03823(14) 0.8204(5) 0.1193(2) 0.0239(10) Uani 1 1 d . . . . .
H7 H 0.0254 0.7474 0.0940 0.029 Uiso 1 1 calc R U . . .
C8 C 0.02251(18) 0.8217(5) -0.0093(2) 0.0377(13) Uani 1 1 d . . . . .
H8A H 0.0209 0.8342 -0.0508 0.057 Uiso 1 1 calc R U . . .
H8B H 0.0368 0.7412 0.0092 0.057 Uiso 1 1 calc R U . . .
H8C H -0.0056 0.8187 -0.0144 0.057 Uiso 1 1 calc R U . . .
C9 C 0.10268(15) 1.2379(5) 0.1374(2) 0.0240(10) Uani 1 1 d . . . . .
C10 C 0.07977(17) 1.3496(5) 0.1300(3) 0.0325(12) Uani 1 1 d . . . . .
H10 H 0.0504 1.3485 0.1057 0.039 Uiso 1 1 calc R U . . .
C11 C 0.14635(14) 1.2344(4) 0.1728(2) 0.0197(10) Uani 1 1 d . . . . .
C12 C 0.16987(14) 1.1096(4) 0.1779(2) 0.0211(10) Uani 1 1 d . . . . .
C13 C 0.39938(16) 0.9629(5) 0.3412(3) 0.0326(12) Uani 1 1 d . . . . .
H13 H 0.4147 1.0383 0.3451 0.039 Uiso 1 1 calc R U . . .
C14 C 0.35564(14) 0.9650(4) 0.3066(2) 0.0229(10) Uani 1 1 d . . . . .
H14 H 0.3416 1.0424 0.2880 0.027 Uiso 1 1 calc R U . . .
C15 C 0.33249(14) 0.8522(4) 0.2994(2) 0.0193(10) Uani 1 1 d . . . . .
C16 C 0.28552(14) 0.8541(4) 0.2638(2) 0.0187(10) Uani 1 1 d . . . . .
C17 C 0.16318(17) 0.7908(5) 0.2916(3) 0.0343(13) Uani 1 1 d . . . . .
H17 H 0.1415 0.8510 0.2706 0.041 Uiso 1 1 calc R U . . .
C18 C 0.16526(17) 0.7044(5) 0.3355(3) 0.0343(13) Uani 1 1 d . . . . .
H18 H 0.1456 0.6930 0.3501 0.041 Uiso 1 1 calc R U . . .
C19 C 0.22101(15) 0.6834(4) 0.3212(2) 0.0205(10) Uani 1 1 d . . . . .
H19 H 0.2466 0.6543 0.3251 0.025 Uiso 1 1 calc R U . . .
C20 C 0.21700(16) 0.5267(5) 0.3986(2) 0.0266(11) Uani 1 1 d . . . . .
C21 C 0.24899(18) 0.4496(5) 0.4025(3) 0.0363(13) Uani 1 1 d . . . . .
H21 H 0.2623 0.4694 0.3781 0.044 Uiso 1 1 calc R U . . .
C22 C 0.26151(18) 0.3423(5) 0.4426(3) 0.0362(13) Uani 1 1 d . . . . .
H22 H 0.2833 0.2904 0.4445 0.043 Uiso 1 1 calc R U . . .
C23 C 0.24334(17) 0.3096(5) 0.4793(2) 0.0299(12) Uani 1 1 d . . . . .
C24 C 0.2049(4) 0.3712(10) 0.4643(5) 0.028(3) Uani 0.566(17) 1 d . U P A 1
H24 H 0.1879 0.3385 0.4808 0.033 Uiso 0.566(17) 1 calc R U P A 1
C25 C 0.1922(4) 0.4816(11) 0.4248(6) 0.029(3) Uani 0.566(17) 1 d . U P A 1
H25 H 0.1672 0.5245 0.4161 0.035 Uiso 0.566(17) 1 calc R U P A 1
C26 C 0.08570(18) 0.4143(5) 0.2945(3) 0.0391(14) Uani 1 1 d . . . . .
H26 H 0.0949 0.4809 0.2776 0.047 Uiso 1 1 calc R U . . .
C27 C 0.10825(19) 0.3052(5) 0.3233(3) 0.0387(13) Uani 1 1 d . . . . .
H27 H 0.1350 0.2830 0.3296 0.046 Uiso 1 1 calc R U . . .
C28 C 0.04725(15) 0.3020(5) 0.3221(2) 0.0279(11) Uani 1 1 d . . . . .
H28 H 0.0247 0.2746 0.3281 0.033 Uiso 1 1 calc R U . . .
C29 C 0.09383(16) 0.1104(4) 0.3735(2) 0.0255(11) Uani 1 1 d . . . . .
C30 C 0.13553(16) 0.0689(5) 0.4056(2) 0.0302(12) Uani 1 1 d . . . . .
H30 H 0.1569 0.1209 0.4063 0.036 Uiso 1 1 calc R U . . .
C31 C 0.14527(16) -0.0506(5) 0.4367(2) 0.0282(11) Uani 1 1 d . . . . .
H31 H 0.1734 -0.0775 0.4583 0.034 Uiso 1 1 calc R U . . .
C32 C 0.11421(17) -0.1313(5) 0.4364(2) 0.0282(11) Uani 1 1 d . . . . .
C33 C 0.07260(17) -0.0876(5) 0.4037(3) 0.0357(13) Uani 1 1 d . . . . .
H33 H 0.0512 -0.1399 0.4027 0.043 Uiso 1 1 calc R U . . .
C34 C 0.06222(17) 0.0319(5) 0.3727(3) 0.0343(12) Uani 1 1 d . . . . .
H34 H 0.0342 0.0595 0.3514 0.041 Uiso 1 1 calc R U . . .
C35 C 0.09694(17) -0.3644(5) 0.4398(3) 0.0410(14) Uani 1 1 d . . . . .
H35 H 0.0726 -0.3530 0.4002 0.049 Uiso 1 1 calc R U . . .
C36 C 0.16118(17) -0.2841(5) 0.5263(2) 0.0312(12) Uani 1 1 d . . . . .
H36 H 0.1806 -0.2171 0.5456 0.037 Uiso 1 1 calc R U . . .
C37 C 0.14208(16) 0.8373(5) 0.0733(2) 0.0281(11) Uani 1 1 d . . . . .
H37 H 0.1326 0.9230 0.0671 0.034 Uiso 1 1 calc R U . . .
C38 C 0.12636(16) 0.7427(5) 0.0284(2) 0.0292(12) Uani 1 1 d . . . . .
H38 H 0.1045 0.7509 -0.0139 0.035 Uiso 1 1 calc R U . . .
C39 C 0.17749(15) 0.6641(5) 0.1186(2) 0.0222(10) Uani 1 1 d . . . . .
H39 H 0.1969 0.6067 0.1489 0.027 Uiso 1 1 calc R U . . .
C40 C 0.14152(15) 0.5052(5) 0.0276(2) 0.0232(10) Uani 1 1 d . . . . .
C41 C 0.10530(17) 0.4845(5) -0.0304(3) 0.0423(15) Uani 1 1 d . . . . .
H41 H 0.0862 0.5524 -0.0496 0.051 Uiso 1 1 calc R U . . .
C42 C 0.16934(16) 0.4039(5) 0.0556(2) 0.0269(11) Uani 1 1 d . . . . .
H42 H 0.1939 0.4166 0.0948 0.032 Uiso 1 1 calc R U . . .
C43 C 0.12430(17) -0.2605(5) 0.4678(2) 0.0280(11) Uani 1 1 d . . . . .
C24' C 0.2251(5) 0.4173(13) 0.4924(7) 0.024(3) Uani 0.434(17) 1 d . U P A 2
H24' H 0.2217 0.4154 0.5291 0.029 Uiso 0.434(17) 1 calc R U P A 2
C25' C 0.2121(5) 0.5248(15) 0.4542(7) 0.032(4) Uani 0.434(17) 1 d . U P A 2
H25' H 0.2002 0.5952 0.4646 0.038 Uiso 0.434(17) 1 calc R U P A 2
Co1 Co 0.20665(2) 0.88261(6) 0.21603(3) 0.01712(18) Uani 1 1 d . . . . .
Co2 Co 0.0000 0.55018(9) 0.2500 0.0247(2) Uani 1 2 d S T P . .
N1 N 0.17435(12) 0.7880(4) 0.12985(17) 0.0221(9) Uani 1 1 d . . . . .
N2 N 0.14895(12) 0.6311(4) 0.05735(17) 0.0220(9) Uani 1 1 d . . . . .
N3 N 0.19789(12) 0.7771(4) 0.28213(17) 0.0218(9) Uani 1 1 d . . . . .
N4 N 0.20247(13) 0.6352(4) 0.35505(18) 0.0254(9) Uani 1 1 d . . . . .
N5 N 0.04783(13) 0.4126(4) 0.29385(19) 0.0280(10) Uani 1 1 d . . . . .
N6 N 0.08297(13) 0.2345(4) 0.34104(18) 0.0263(9) Uani 1 1 d . . . . .
O1 O 0.01076(11) 0.6210(3) 0.17453(16) 0.0316(8) Uani 1 1 d . . . . .
O2 O 0.04570(11) 0.7093(3) 0.27095(16) 0.0335(8) Uani 1 1 d . . . . .
O3 O 0.04518(11) 0.9260(3) 0.03215(16) 0.0307(8) Uani 1 1 d . . . . .
O4 O 0.08169(10) 1.1256(3) 0.10211(15) 0.0275(8) Uani 1 1 d . . . . .
O5 O 0.16777(10) 1.0236(3) 0.21541(14) 0.0237(7) Uani 1 1 d . . . . .
O6 O 0.18818(10) 1.0925(3) 0.14603(15) 0.0257(8) Uani 1 1 d . . . . .
O7 O 0.26679(10) 0.9588(3) 0.26462(15) 0.0249(7) Uani 1 1 d . . . . .
O8 O 0.26459(10) 0.7564(3) 0.23364(15) 0.0248(7) Uani 1 1 d . . . . .
O9 O 0.19340(16) 0.1420(5) 0.3385(2) 0.0600(13) Uani 1 1 d G . . . .
H9A H 0.2072 0.1940 0.3274 0.090 Uiso 1 1 d G U . . .
H9B H 0.2057 0.0683 0.3480 0.090 Uiso 1 1 d G U . . .

loop_
_atom_site_aniso_label
_atom_site_aniso_U_11
_atom_site_aniso_U_22
_atom_site_aniso_U_33
_atom_site_aniso_U_23
_atom_site_aniso_U_13
_atom_site_aniso_U_12
C1 0.018(2) 0.023(3) 0.029(3) 0.000(2) 0.005(2) 0.003(2)
C2 0.021(3) 0.022(3) 0.032(3) 0.000(2) 0.009(2) 0.002(2)
C3 0.028(3) 0.027(3) 0.021(2) -0.001(2) 0.009(2) -0.002(2)
C4 0.021(3) 0.019(3) 0.034(3) -0.005(2) 0.007(2) -0.004(2)
C5 0.021(2) 0.020(3) 0.025(2) 0.0032(19) 0.008(2) -0.0021(19)
C6 0.020(2) 0.022(3) 0.027(3) -0.0016(19) 0.009(2) 0.0038(19)
C7 0.019(2) 0.019(3) 0.028(3) -0.0040(19) 0.007(2) -0.0015(19)
C8 0.041(3) 0.037(3) 0.029(3) -0.011(2) 0.013(3) -0.010(3)
C9 0.023(3) 0.021(3) 0.023(2) -0.0014(19) 0.007(2) -0.004(2)
C10 0.027(3) 0.026(3) 0.039(3) 0.002(2) 0.012(2) 0.002(2)
C11 0.027(3) 0.014(2) 0.018(2) -0.0004(17) 0.011(2) 0.0002(19)
C12 0.018(2) 0.016(2) 0.021(2) -0.0003(18) 0.002(2) -0.0032(19)
C13 0.026(3) 0.024(3) 0.041(3) -0.003(2) 0.011(2) -0.006(2)
C14 0.023(3) 0.014(2) 0.028(2) -0.0004(19) 0.010(2) -0.0003(19)
C15 0.025(3) 0.013(2) 0.020(2) 0.0004(17) 0.011(2) 0.0005(18)
C16 0.026(3) 0.016(3) 0.013(2) 0.0031(17) 0.0081(19) 0.0007(19)
C17 0.037(3) 0.028(3) 0.045(3) 0.015(2) 0.026(3) 0.010(2)
C18 0.034(3) 0.033(3) 0.048(3) 0.015(2) 0.030(3) 0.011(2)
C19 0.025(2) 0.020(3) 0.020(2) 0.0074(18) 0.013(2) 0.004(2)
C20 0.041(3) 0.021(3) 0.026(2) 0.008(2) 0.022(2) 0.007(2)
C21 0.047(3) 0.033(3) 0.047(3) 0.022(2) 0.037(3) 0.016(3)
C22 0.046(3) 0.031(3) 0.047(3) 0.020(2) 0.035(3) 0.019(2)
C23 0.049(3) 0.026(3) 0.027(3) 0.010(2) 0.028(3) 0.012(2)
C24 0.035(6) 0.031(5) 0.026(5) 0.007(4) 0.023(5) 0.004(4)
C25 0.035(6) 0.030(5) 0.031(5) 0.005(4) 0.023(5) 0.010(4)
C26 0.044(3) 0.029(3) 0.051(3) 0.013(2) 0.027(3) 0.010(2)
C27 0.047(3) 0.023(3) 0.054(4) 0.012(2) 0.032(3) 0.011(2)
C28 0.025(3) 0.023(3) 0.031(3) 0.002(2) 0.010(2) 0.004(2)
C29 0.039(3) 0.014(2) 0.020(2) 0.0015(18) 0.011(2) 0.008(2)
C30 0.034(3) 0.029(3) 0.025(3) 0.003(2) 0.012(2) -0.003(2)
C31 0.028(3) 0.032(3) 0.020(2) 0.005(2) 0.008(2) 0.005(2)
C32 0.040(3) 0.020(3) 0.019(2) 0.0036(19) 0.011(2) 0.006(2)
C33 0.036(3) 0.025(3) 0.048(3) 0.008(2) 0.022(3) 0.003(2)
C34 0.029(3) 0.032(3) 0.040(3) 0.011(2) 0.016(3) 0.006(2)
C35 0.031(3) 0.034(3) 0.033(3) 0.009(2) -0.005(3) 0.000(2)
C36 0.042(3) 0.022(3) 0.022(2) -0.001(2) 0.010(2) -0.004(2)
C37 0.034(3) 0.022(3) 0.020(2) 0.0022(19) 0.005(2) 0.003(2)
C38 0.030(3) 0.024(3) 0.021(2) 0.000(2) 0.002(2) 0.003(2)
C39 0.024(3) 0.022(3) 0.015(2) 0.0016(18) 0.005(2) -0.001(2)
C40 0.026(3) 0.023(3) 0.019(2) -0.0033(19) 0.010(2) -0.007(2)
C41 0.033(3) 0.027(3) 0.041(3) -0.005(2) -0.003(3) 0.006(2)
C42 0.036(3) 0.021(3) 0.014(2) -0.0012(18) 0.005(2) 0.001(2)
C43 0.040(3) 0.019(3) 0.026(3) 0.001(2) 0.017(2) 0.005(2)
C24' 0.029(5) 0.032(5) 0.022(5) 0.002(4) 0.021(4) 0.004(4)
C25' 0.046(8) 0.031(7) 0.023(6) 0.003(5) 0.020(6) 0.008(6)
Co1 0.0219(3) 0.0138(3) 0.0147(3) 0.0013(2) 0.0080(3) 0.0003(2)
Co2 0.0282(5) 0.0165(5) 0.0234(5) 0.000 0.0076(4) 0.000
N1 0.028(2) 0.017(2) 0.0208(19) 0.0007(16) 0.0113(18) -0.0006(17)
N2 0.029(2) 0.015(2) 0.0192(19) -0.0017(15) 0.0097(18) -0.0039(16)
N3 0.024(2) 0.020(2) 0.022(2) 0.0043(16) 0.0108(18) 0.0022(16)
N4 0.033(2) 0.023(2) 0.027(2) 0.0121(17) 0.0204(19) 0.0079(18)
N5 0.032(2) 0.021(2) 0.028(2) 0.0012(17) 0.0112(19) 0.0019(17)
N6 0.040(3) 0.018(2) 0.024(2) 0.0036(16) 0.018(2) 0.0037(18)
O1 0.036(2) 0.024(2) 0.0334(19) -0.0006(15) 0.0157(17) -0.0048(16)
O2 0.036(2) 0.027(2) 0.034(2) -0.0003(15) 0.0132(17) -0.0045(16)
O3 0.035(2) 0.028(2) 0.0264(18) -0.0051(14) 0.0121(16) -0.0034(16)
O4 0.0305(19) 0.0192(18) 0.0246(17) -0.0041(14) 0.0067(15) -0.0090(14)
O5 0.0282(18) 0.0181(17) 0.0235(17) 0.0027(13) 0.0113(15) -0.0006(14)
O6 0.0303(19) 0.0249(19) 0.0279(18) -0.0038(14) 0.0187(16) -0.0031(14)
O7 0.0262(18) 0.0164(18) 0.0302(18) -0.0002(13) 0.0120(16) 0.0020(14)
O8 0.0246(18) 0.0214(19) 0.0270(18) -0.0013(14) 0.0113(15) -0.0012(14)
O9 0.084(4) 0.058(3) 0.053(3) -0.006(2) 0.044(3) -0.018(3)

loop_
_atom_type_symbol
_atom_type_description
_atom_type_scat_dispersion_real
_atom_type_scat_dispersion_imag
_atom_type_scat_source
C C 0.0033 0.0016 'International Tables Vol C Tables 4.2.6.8 and 6.1.1.4'
H H 0.0000 0.0000 'International Tables Vol C Tables 4.2.6.8 and 6.1.1.4'
Co Co 0.3494 0.9721 'International Tables Vol C Tables 4.2.6.8 and 6.1.1.4'
N N 0.0061 0.0033 'International Tables Vol C Tables 4.2.6.8 and 6.1.1.4'
O O 0.0106 0.0060 'International Tables Vol C Tables 4.2.6.8 and 6.1.1.4'

loop_
_geom_angle_atom_site_label_1
_geom_angle_atom_site_label_2
_geom_angle_atom_site_label_3
_geom_angle
_geom_angle_site_symmetry_1
_geom_angle_site_symmetry_3
O2 C1 O1 119.6(5) . .
O2 C1 C2 120.2(4) . .
O1 C1 C2 120.2(4) . .
O2 C1 Co2 62.2(3) . .
O1 C1 Co2 58.6(2) . .
C2 C1 Co2 167.9(3) . .
C3 C2 C7 119.6(5) . .
C3 C2 C1 120.0(4) . .
C7 C2 C1 120.3(4) . .
C2 C3 C4 120.6(4) . .
C2 C3 H3 119.7 . .
C4 C3 H3 119.7 . .
C5 C4 C3 119.0(4) . .
C5 C4 H4 120.5 . .
C3 C4 H4 120.5 . .
C4 C5 O4 125.0(4) . .
C4 C5 C6 120.9(4) . .
O4 C5 C6 114.1(4) . .
O3 C6 C7 125.1(4) . .
O3 C6 C5 115.7(4) . .
C7 C6 C5 119.3(4) . .
C6 C7 C2 120.6(4) . .
C6 C7 H7 119.7 . .
C2 C7 H7 119.7 . .
O3 C8 H8A 109.5 . .
O3 C8 H8B 109.5 . .
H8A C8 H8B 109.5 . .
O3 C8 H8C 109.5 . .
H8A C8 H8C 109.5 . .
H8B C8 H8C 109.5 . .
C10 C9 C11 122.5(4) . .
C10 C9 O4 119.3(4) . .
C11 C9 O4 117.8(4) . .
C13 C10 C9 119.5(5) 4 .
C13 C10 H10 120.2 4 .
C9 C10 H10 120.2 . .
C9 C11 C15 117.5(4) . 4
C9 C11 C12 120.1(4) . .
C15 C11 C12 122.3(4) 4 .
O6 C12 O5 123.5(4) . .
O6 C12 C11 121.3(4) . .
O5 C12 C11 115.1(4) . .
C10 C13 C14 120.1(5) 4_545 .
C10 C13 H13 120.0 4_545 .
C14 C13 H13 120.0 . .
C13 C14 C15 120.4(4) . .
C13 C14 H14 119.8 . .
C15 C14 H14 119.8 . .
C14 C15 C11 120.0(4) . 4_545
C14 C15 C16 120.8(4) . .
C11 C15 C16 119.2(4) 4_545 .
O8 C16 O7 120.5(4) . .
O8 C16 C15 121.5(4) . .
O7 C16 C15 118.0(4) . .
O8 C16 Co1 66.3(2) . .
O7 C16 Co1 54.4(2) . .
C15 C16 Co1 171.2(3) . .
C18 C17 N3 109.8(5) . .
C18 C17 H17 125.1 . .
N3 C17 H17 125.1 . .
C17 C18 N4 106.4(4) . .
C17 C18 H18 126.8 . .
N4 C18 H18 126.8 . .
N3 C19 N4 110.7(4) . .
N3 C19 H19 124.6 . .
N4 C19 H19 124.6 . .
C21 C20 C25 118.7(6) . .
C21 C20 C25' 114.2(7) . .
C21 C20 N4 120.4(4) . .
C25 C20 N4 119.1(6) . .
C25' C20 N4 120.8(7) . .
C20 C21 C22 119.8(5) . .
C20 C21 H21 120.1 . .
C22 C21 H21 120.1 . .
C23 C22 C21 122.5(5) . .
C23 C22 H22 118.8 . .
C21 C22 H22 118.8 . .
C22 C23 C24' 111.5(6) . .
C22 C23 C24 116.7(5) . .
C22 C23 C23 121.2(6) . 7_556
C24' C23 C23 123.0(7) . 7_556
C24 C23 C23 120.2(6) . 7_556
C25 C24 C23 120.0(8) . .
C25 C24 H24 120.0 . .
C23 C24 H24 120.0 . .
C20 C25 C24 119.5(8) . .
C20 C25 H25 120.2 . .
C24 C25 H25 120.2 . .
N5 C26 C27 110.6(5) . .
N5 C26 H26 124.7 . .
C27 C26 H26 124.7 . .
C26 C27 N6 105.2(5) . .
C26 C27 H27 127.4 . .
N6 C27 H27 127.4 . .
N5 C28 N6 111.7(4) . .
N5 C28 H28 124.2 . .
N6 C28 H28 124.2 . .
C30 C29 C34 119.7(4) . .
C30 C29 N6 120.6(5) . .
C34 C29 N6 119.7(4) . .
C29 C30 C31 119.6(5) . .
C29 C30 H30 120.2 . .
C31 C30 H30 120.2 . .
C30 C31 C32 121.8(5) . .
C30 C31 H31 119.1 . .
C32 C31 H31 119.1 . .
C33 C32 C31 117.4(4) . .
C33 C32 C43 120.5(5) . .
C31 C32 C43 122.0(5) . .
C34 C33 C32 121.6(5) . .
C34 C33 H33 119.2 . .
C32 C33 H33 119.2 . .
C33 C34 C29 119.8(5) . .
C33 C34 H34 120.1 . .
C29 C34 H34 120.1 . .
C41 C35 C43 121.0(5) 6_556 .
C41 C35 H35 119.5 6_556 .
C43 C35 H35 119.5 . .
C42 C36 C43 121.5(5) 6_556 .
C42 C36 H36 119.2 6_556 .
C43 C36 H36 119.2 . .
C38 C37 N1 109.6(4) . .
C38 C37 H37 125.2 . .
N1 C37 H37 125.2 . .
C37 C38 N2 106.7(4) . .
C37 C38 H38 126.7 . .
N2 C38 H38 126.7 . .
N1 C39 N2 111.3(4) . .
N1 C39 H39 124.4 . .
N2 C39 H39 124.4 . .
C42 C40 C41 118.9(4) . .
C42 C40 N2 121.8(4) . .
C41 C40 N2 119.3(4) . .
C40 C41 C35 120.9(5) . 6
C40 C41 H41 119.5 . .
C35 C41 H41 119.5 6 .
C36 C42 C40 120.5(4) 6 .
C36 C42 H42 119.7 6 .
C40 C42 H42 119.7 . .
C35 C43 C36 117.2(5) . .
C35 C43 C32 120.4(5) . .
C36 C43 C32 122.4(5) . .
C25' C24' C23 123.4(10) . .
C25' C24' H24' 118.3 . .
C23 C24' H24' 118.3 . .
C24' C25' C20 118.0(11) . .
C24' C25' H25' 121.0 . .
C20 C25' H25' 121.0 . .
O5 Co1 N1 105.95(14) . .
O5 Co1 N3 91.50(14) . .
N1 Co1 N3 106.43(15) . .
O5 Co1 O7 105.82(13) . .
N1 Co1 O7 132.89(14) . .
N3 Co1 O7 106.57(14) . .
O5 Co1 O8 165.53(12) . .
N1 Co1 O8 86.85(13) . .
N3 Co1 O8 91.26(13) . .
O7 Co1 O8 59.83(12) . .
O5 Co1 C16 135.96(14) . .
N1 Co1 C16 111.76(15) . .
N3 Co1 C16 98.74(14) . .
O7 Co1 C16 30.28(13) . .
O8 Co1 C16 29.61(12) . .
N5 Co2 N5 94.3(2) . 2
N5 Co2 O1 104.98(14) . 2
N5 Co2 O1 102.02(15) 2 2
N5 Co2 O1 102.02(15) . .
N5 Co2 O1 104.97(14) 2 .
O1 Co2 O1 139.87(19) 2 .
N5 Co2 O2 165.51(14) . 2
N5 Co2 O2 92.42(15) 2 2
O1 Co2 O2 60.99(13) 2 2
O1 Co2 O2 88.58(14) . 2
N5 Co2 O2 92.42(15) . .
N5 Co2 O2 165.51(14) 2 .
O1 Co2 O2 88.58(14) 2 .
O1 Co2 O2 60.99(13) . .
O2 Co2 O2 84.04(19) 2 .
N5 Co2 C1 101.98(16) . .
N5 Co2 C1 135.11(15) 2 .
O1 Co2 C1 113.33(15) 2 .
O1 Co2 C1 30.90(14) . .
O2 Co2 C1 82.01(14) 2 .
O2 Co2 C1 30.50(14) . .
N5 Co2 C1 135.11(15) . 2
N5 Co2 C1 101.97(16) 2 2
O1 Co2 C1 30.89(14) 2 2
O1 Co2 C1 113.33(15) . 2
O2 Co2 C1 30.50(14) 2 2
O2 Co2 C1 82.01(14) . 2
C1 Co2 C1 95.3(2) . 2
C39 N1 C37 106.0(4) . .
C39 N1 Co1 126.8(3) . .
C37 N1 Co1 126.9(3) . .
C39 N2 C38 106.4(4) . .
C39 N2 C40 128.0(4) . .
C38 N2 C40 125.5(4) . .
C19 N3 C17 106.2(4) . .
C19 N3 Co1 130.1(3) . .
C17 N3 Co1 123.6(3) . .
C19 N4 C18 106.8(4) . .
C19 N4 C20 126.3(4) . .
C18 N4 C20 126.8(4) . .
C28 N5 C26 105.3(4) . .
C28 N5 Co2 128.7(3) . .
C26 N5 Co2 125.8(3) . .
C28 N6 C27 107.2(4) . .
C28 N6 C29 127.6(4) . .
C27 N6 C29 125.2(4) . .
C1 O1 Co2 90.5(3) . .
C1 O2 Co2 87.3(3) . .
C6 O3 C8 116.5(4) . .
C5 O4 C9 118.8(4) . .
C12 O5 Co1 103.4(3) . .
C16 O7 Co1 95.3(3) . .
C16 O8 Co1 84.1(3) . .
H9A O9 H9B 109.5 . .

loop_
_geom_bond_atom_site_label_1
_geom_bond_atom_site_label_2
_geom_bond_distance
_geom_bond_site_symmetry_2
C1 O2 1.262(6) .
C1 O1 1.276(6) .
C1 C2 1.490(7) .
C1 Co2 2.485(5) .
C2 C3 1.385(7) .
C2 C7 1.392(7) .
C3 C4 1.395(7) .
C3 H3 0.9300 .
C4 C5 1.383(7) .
C4 H4 0.9300 .
C5 O4 1.386(6) .
C5 C6 1.401(7) .
C6 O3 1.369(6) .
C6 C7 1.377(7) .
C7 H7 0.9300 .
C8 O3 1.415(6) .
C8 H8A 0.9600 .
C8 H8B 0.9600 .
C8 H8C 0.9600 .
C9 C10 1.374(7) .
C9 C11 1.381(6) .
C9 O4 1.410(5) .
C10 C13 1.374(7) 4
C10 H10 0.9300 .
C11 C15 1.412(6) 4
C11 C12 1.509(6) .
C12 O6 1.226(5) .
C12 O5 1.277(5) .
C13 C10 1.374(7) 4_545
C13 C14 1.382(7) .
C13 H13 0.9300 .
C14 C15 1.389(6) .
C14 H14 0.9300 .
C15 C11 1.412(6) 4_545
C15 C16 1.483(6) .
C16 O8 1.251(5) .
C16 O7 1.275(5) .
C16 Co1 2.518(5) .
C17 C18 1.338(7) .
C17 N3 1.378(6) .
C17 H17 0.9300 .
C18 N4 1.385(6) .
C18 H18 0.9300 .
C19 N3 1.315(6) .
C19 N4 1.355(6) .
C19 H19 0.9300 .
C20 C21 1.364(7) .
C20 C25 1.388(11) .
C20 C25' 1.404(13) .
C20 N4 1.432(6) .
C21 C22 1.379(7) .
C21 H21 0.9300 .
C22 C23 1.353(7) .
C22 H22 0.9300 .
C23 C24' 1.393(13) .
C23 C24 1.404(11) .
C23 C23 1.493(9) 7_556
C24 C25 1.397(13) .
C24 H24 0.9300 .
C25 H25 0.9300 .
C26 N5 1.356(7) .
C26 C27 1.359(7) .
C26 H26 0.9300 .
C27 N6 1.378(7) .
C27 H27 0.9300 .
C28 N5 1.322(6) .
C28 N6 1.335(6) .
C28 H28 0.9300 .
C29 C30 1.384(7) .
C29 C34 1.387(7) .
C29 N6 1.440(6) .
C30 C31 1.385(7) .
C30 H30 0.9300 .
C31 C32 1.390(7) .
C31 H31 0.9300 .
C32 C33 1.388(7) .
C32 C43 1.477(7) .
C33 C34 1.386(7) .
C33 H33 0.9300 .
C34 H34 0.9300 .
C35 C41 1.380(7) 6_556
C35 C43 1.385(7) .
C35 H35 0.9300 .
C36 C42 1.372(7) 6_556
C36 C43 1.399(7) .
C36 H36 0.9300 .
C37 C38 1.344(7) .
C37 N1 1.375(6) .
C37 H37 0.9300 .
C38 N2 1.381(6) .
C38 H38 0.9300 .
C39 N1 1.316(6) .
C39 N2 1.352(6) .
C39 H39 0.9300 .
C40 C42 1.373(7) .
C40 C41 1.377(7) .
C40 N2 1.434(6) .
C41 C35 1.380(7) 6
C41 H41 0.9300 .
C42 C36 1.372(7) 6
C42 H42 0.9300 .
C24' C25' 1.357(17) .
C24' H24' 0.9300 .
C25' H25' 0.9300 .
Co1 O5 2.009(3) .
Co1 N1 2.035(4) .
Co1 N3 2.041(4) .
Co1 O7 2.056(3) .
Co1 O8 2.317(3) .
Co2 N5 2.078(4) .
Co2 N5 2.078(4) 2
Co2 O1 2.121(3) 2
Co2 O1 2.121(3) .
Co2 O2 2.200(4) 2
Co2 O2 2.200(4) .
Co2 C1 2.485(5) 2
O9 H9A 0.8495 .
O9 H9B 0.8501 .
